data_2205349
loop_
_publ_author_name
'K. Ravikumar'
'B. Sridhar'
'A. Sridhar Rao'
'J. Madhusudana Rao'

_publ_section_title
;
 Scandenin
;
_journal_issue 3
_journal_name_full 'Acta Crystallographica Section E'
_journal_page_first o596
_journal_page_last o598
_journal_paper_doi 10.1107/S1600536805003594
_journal_volume 61
_journal_year 2005
_chemical_formula_moiety 'C26 H26 O6'
_chemical_formula_sum 'C26 H26 O6'
_chemical_formula_weight 434.47
_chemical_name_common scandenin
_chemical_name_systematic
;
4-hydroxy-3-(4-hydroxyphenyl)-5-methoxy-8,8-dimethyl-6-(3-methyl-2-butenyl)-
2H,8H-pyrano[2,3f]chromen-2-one
;
_space_group_IT_number 14
_symmetry_cell_setting monoclinic
_symmetry_space_group_name_Hall '-P 2ybc'
_symmetry_space_group_name_H-M 'P 1 21/c 1'
_atom_sites_solution_hydrogens geom
_atom_sites_solution_primary direct
_atom_sites_solution_secondary difmap
_audit_creation_method SHELXL-97
_cell_angle_alpha 90.00
_cell_angle_beta 95.0540(10)
_cell_angle_gamma 90.00
_cell_formula_units_Z 8
_cell_length_a 18.1505(10)
_cell_length_b 17.3369(10)
_cell_length_c 14.5209(8)
_cell_measurement_reflns_used 8147
_cell_measurement_temperature 273(2)
_cell_measurement_theta_max 27.50
_cell_measurement_theta_min 2.35
_cell_volume 4551.6(4)
_computing_cell_refinement 'SAINT (Bruker, 2001)'
_computing_data_collection 'SMART (Bruker, 2001)'
_computing_data_reduction SAINT
_computing_molecular_graphics 'PLATON (Spek, 2003) and SHELXTL/PC (Sheldrick, 1990)'
_computing_publication_material 'SHELXL97 and PARST (Nardelli, 1995)'
_computing_structure_refinement 'SHELXL97 (Sheldrick, 1997)'
_computing_structure_solution 'SHELXS97 (Sheldrick, 1997)'
_diffrn_ambient_temperature 273(2)
_diffrn_measured_fraction_theta_full 0.964
_diffrn_measured_fraction_theta_max 0.964
_diffrn_measurement_device 'Bruker SMART APEX CCD area-detector'
_diffrn_measurement_device_type 'CCD Area Detector'
_diffrn_measurement_method \w
_diffrn_radiation_monochromator graphite
_diffrn_radiation_source 'fine-focus sealed tube'
_diffrn_radiation_type MoK\a
_diffrn_radiation_wavelength 0.71073
_diffrn_reflns_av_R_equivalents 0.0205
_diffrn_reflns_av_sigmaI/netI 0.0191
_diffrn_reflns_limit_h_max 23
_diffrn_reflns_limit_h_min -23
_diffrn_reflns_limit_k_max 22
_diffrn_reflns_limit_k_min -22
_diffrn_reflns_limit_l_max 19
_diffrn_reflns_limit_l_min -19
_diffrn_reflns_number 38617
_diffrn_reflns_theta_full 28.01
_diffrn_reflns_theta_max 28.01
_diffrn_reflns_theta_min 1.83
_diffrn_standards_number 0
_exptl_absorpt_coefficient_mu 0.090
_exptl_absorpt_correction_type none
_exptl_crystal_colour colorless
_exptl_crystal_density_diffrn 1.268
_exptl_crystal_density_method 'not measured'
_exptl_crystal_description prism
_exptl_crystal_F_000 1840
_exptl_crystal_size_max 0.20
_exptl_crystal_size_mid 0.15
_exptl_crystal_size_min 0.10
_refine_diff_density_max 0.217
_refine_diff_density_min -0.215
_refine_ls_extinction_coef 0.0020(3)
_refine_ls_extinction_expression Fc^*^=kFc[1+0.001xFc^2^\l^3^/sin(2\q)]^-1/4^
_refine_ls_extinction_method SHELXL97
_refine_ls_goodness_of_fit_ref 1.027
_refine_ls_hydrogen_treatment mixed
_refine_ls_matrix_type full
_refine_ls_number_parameters 604
_refine_ls_number_reflns 10593
_refine_ls_number_restraints 0
_refine_ls_restrained_S_all 1.027
_refine_ls_R_factor_all 0.0617
_refine_ls_R_factor_gt 0.0468
_refine_ls_shift/su_max 0.001
_refine_ls_shift/su_mean 0.000
_refine_ls_structure_factor_coef Fsqd
_refine_ls_weighting_details 'calc w = 1/[\s^2^(Fo^2^)+(0.0726P)^2^+0.7894P] where P = (Fo^2^+2Fc^2^)/3'
_refine_ls_weighting_scheme calc
_refine_ls_wR_factor_gt 0.1263
_refine_ls_wR_factor_ref 0.1385
_reflns_number_gt 8015
_reflns_number_total 10593
_reflns_threshold_expression I>2\s(I)
_cod_data_source_file rz6045.cif
_cod_data_source_block I
_cod_original_sg_symbol_H-M 'P 21/c'
_cod_database_code 2205349
_cod_database_fobs_code 2205349

loop_
_symmetry_equiv_pos_as_xyz
'x, y, z'
'-x, y+1/2, -z+1/2'
'-x, -y, -z'
'x, -y-1/2, z-1/2'

loop_
_atom_site_label
_atom_site_fract_x
_atom_site_fract_y
_atom_site_fract_z
_atom_site_U_iso_or_equiv
_atom_site_adp_type
_atom_site_calc_flag
_atom_site_refinement_flags
_atom_site_occupancy
_atom_site_type_symbol
O1 0.11515(6) 0.62268(6) 0.52398(6) 0.0534(3) Uani d . 1 O
O2 0.14271(8) 0.70919(6) 0.63147(7) 0.0734(4) Uani d . 1 O
O3 0.10431(7) 0.45345(6) 0.71891(7) 0.0565(3) Uani d . 1 O
H3 0.0934(12) 0.4126(13) 0.6869(15) 0.091(7) Uiso d . 1 H
O4 0.08788(7) 0.35288(6) 0.58538(7) 0.0585(3) Uani d . 1 O
O5 0.05818(6) 0.44732(6) 0.27818(6) 0.0567(3) Uani d . 1 O
O6 0.18421(8) 0.65406(8) 1.06380(7) 0.0721(4) Uani d . 1 O
H6 0.1675(14) 0.7000(16) 1.0749(17) 0.117(9) Uiso d . 1 H
C1 0.12992(9) 0.64153(8) 0.61627(9) 0.0511(3) Uani d . 1 C
C2 0.12737(8) 0.58186(8) 0.68432(9) 0.0444(3) Uani d . 1 C
C3 0.11156(8) 0.50822(8) 0.65556(9) 0.0443(3) Uani d . 1 C
C4 0.10114(8) 0.48851(8) 0.55832(9) 0.0439(3) Uani d . 1 C
C5 0.08841(8) 0.41347(8) 0.52296(9) 0.0464(3) Uani d . 1 C
C6 0.07468(8) 0.39882(8) 0.42915(9) 0.0467(3) Uani d . 1 C
C7 0.07555(8) 0.46220(9) 0.36919(9) 0.0475(3) Uani d . 1 C
C8 0.08872(8) 0.53756(9) 0.39987(9) 0.0482(3) Uani d . 1 C
C9 0.10206(8) 0.54846(8) 0.49506(9) 0.0456(3) Uani d . 1 C
C10 0.08339(10) 0.59972(10) 0.33208(10) 0.0608(4) Uani d . 1 C
H10 0.0835 0.6509 0.3513 0.073 Uiso calc R 1 H
C11 0.07841(10) 0.58277(11) 0.24286(11) 0.0654(4) Uani d . 1 C
H11 0.0721 0.6226 0.1999 0.078 Uiso calc R 1 H
C12 0.08256(9) 0.50144(10) 0.20899(10) 0.0575(4) Uani d . 1 C
C13 0.16137(11) 0.48098(16) 0.19369(16) 0.0914(7) Uani d . 1 C
H13A 0.1919 0.4861 0.2508 0.137 Uiso calc R 1 H
H13B 0.1790 0.5151 0.1484 0.137 Uiso calc R 1 H
H13C 0.1634 0.4287 0.1721 0.137 Uiso calc R 1 H
C14 0.03029(11) 0.48688(11) 0.12351(11) 0.0675(5) Uani d . 1 C
H14A 0.0326 0.4335 0.1064 0.101 Uiso calc R 1 H
H14B 0.0444 0.5184 0.0737 0.101 Uiso calc R 1 H
H14C -0.0193 0.4995 0.1363 0.101 Uiso calc R 1 H
C15 0.06041(9) 0.31852(9) 0.39099(10) 0.0532(3) Uani d . 1 C
H15A 0.0404 0.2868 0.4378 0.064 Uiso calc R 1 H
H15B 0.0237 0.3212 0.3383 0.064 Uiso calc R 1 H
C16 0.12919(9) 0.28147(9) 0.36170(10) 0.0538(3) Uani d . 1 C
H16 0.1579 0.3118 0.3260 0.065 Uiso calc R 1 H
C17 0.15401(10) 0.21117(10) 0.38036(11) 0.0615(4) Uani d . 1 C
C18 0.22667(11) 0.18480(13) 0.34972(16) 0.0868(6) Uani d . 1 C
H18A 0.2468 0.2244 0.3131 0.130 Uiso calc R 1 H
H18B 0.2193 0.1387 0.3135 0.130 Uiso calc R 1 H
H18C 0.2604 0.1744 0.4030 0.130 Uiso calc R 1 H
C19 0.11498(16) 0.15321(12) 0.43409(18) 0.1027(8) Uani d . 1 C
H19A 0.0679 0.1734 0.4475 0.154 Uiso calc R 1 H
H19B 0.1442 0.1421 0.4909 0.154 Uiso calc R 1 H
H19C 0.1077 0.1067 0.3985 0.154 Uiso calc R 1 H
C20 0.15806(13) 0.31311(12) 0.59989(13) 0.0829(6) Uani d . 1 C
H20A 0.1716 0.2932 0.5420 0.124 Uiso calc R 1 H
H20B 0.1538 0.2713 0.6425 0.124 Uiso calc R 1 H
H20C 0.1954 0.3485 0.6248 0.124 Uiso calc R 1 H
C21 0.14180(8) 0.60247(8) 0.78394(9) 0.0448(3) Uani d . 1 C
C22 0.18806(9) 0.55747(9) 0.84333(9) 0.0506(3) Uani d . 1 C
H22 0.2104 0.5142 0.8201 0.061 Uiso calc R 1 H
C23 0.20168(9) 0.57525(9) 0.93580(10) 0.0562(4) Uani d . 1 C
H23 0.2330 0.5442 0.9740 0.067 Uiso calc R 1 H
C24 0.16891(9) 0.63920(8) 0.97171(9) 0.0520(3) Uani d . 1 C
C25 0.12248(10) 0.68453(9) 0.91450(10) 0.0560(4) Uani d . 1 C
H25 0.0997 0.7273 0.9383 0.067 Uiso calc R 1 H
C26 0.10956(9) 0.66659(9) 0.82141(10) 0.0549(4) Uani d . 1 C
H26 0.0787 0.6981 0.7833 0.066 Uiso calc R 1 H
O1' 0.38577(6) 0.38011(6) 0.99993(6) 0.0514(2) Uani d . 1 O
O2' 0.36366(9) 0.29298(7) 1.10299(8) 0.0764(4) Uani d . 1 O
O3' 0.41917(7) 0.54511(6) 1.20067(6) 0.0541(3) Uani d . 1 O
H3' 0.4324(11) 0.5853(12) 1.1708(14) 0.079(6) Uiso d . 1 H
O4' 0.43174(6) 0.64669(6) 1.07120(7) 0.0537(3) Uani d . 1 O
O5' 0.42114(7) 0.55930(6) 0.76174(6) 0.0587(3) Uani d . 1 O
O6' 0.32971(9) 0.34186(7) 1.52463(7) 0.0718(4) Uani d . 1 O
H6' 0.3449(13) 0.2949(15) 1.5365(16) 0.101(8) Uiso d . 1 H
C1' 0.37781(9) 0.36044(8) 1.09043(9) 0.0511(3) Uani d . 1 C
C2' 0.38764(8) 0.41849(8) 1.16038(9) 0.0443(3) Uani d . 1 C
C3' 0.40486(8) 0.49190(8) 1.13482(9) 0.0429(3) Uani d . 1 C
C4' 0.40782(7) 0.51285(8) 1.03878(8) 0.0418(3) Uani d . 1 C
C5' 0.41994(8) 0.58833(8) 1.00623(9) 0.0434(3) Uani d . 1 C
C6' 0.42299(8) 0.60429(8) 0.91335(9) 0.0441(3) Uani d . 1 C
C7' 0.41332(8) 0.54218(8) 0.85124(9) 0.0456(3) Uani d . 1 C
C8' 0.40107(8) 0.46691(8) 0.87934(9) 0.0454(3) Uani d . 1 C
C9' 0.39795(8) 0.45470(8) 0.97358(9) 0.0432(3) Uani d . 1 C
C10' 0.39634(10) 0.40598(10) 0.81016(10) 0.0587(4) Uani d . 1 C
H10' 0.3937 0.3546 0.8281 0.070 Uiso calc R 1 H
C11' 0.39576(11) 0.42407(11) 0.72170(10) 0.0668(5) Uani d . 1 C
H11' 0.3951 0.3843 0.6787 0.080 Uiso calc R 1 H
C12' 0.39618(9) 0.50520(10) 0.68737(9) 0.0564(4) Uani d . 1 C
C13' 0.31905(11) 0.53031(16) 0.65048(14) 0.0887(7) Uani d . 1 C
H13D 0.2860 0.5251 0.6982 0.133 Uiso calc R 1 H
H13E 0.3021 0.4985 0.5988 0.133 Uiso calc R 1 H
H13F 0.3203 0.5832 0.6311 0.133 Uiso calc R 1 H
C14' 0.45095(9) 0.51608(11) 0.61530(10) 0.0605(4) Uani d . 1 C
H14D 0.4523 0.5695 0.5980 0.091 Uiso calc R 1 H
H14E 0.4360 0.4855 0.5618 0.091 Uiso calc R 1 H
H14F 0.4992 0.5002 0.6405 0.091 Uiso calc R 1 H
C15' 0.43541(8) 0.68449(8) 0.87740(10) 0.0506(3) Uani d . 1 C
H15D 0.4592 0.7157 0.9269 0.061 Uiso calc R 1 H
H15E 0.4684 0.6817 0.8284 0.061 Uiso calc R 1 H
C16' 0.36434(9) 0.72253(9) 0.84093(10) 0.0534(3) Uani d . 1 C
H16' 0.3304 0.6916 0.8064 0.064 Uiso calc R 1 H
C17' 0.34476(10) 0.79471(9) 0.85240(11) 0.0580(4) Uani d . 1 C
C18' 0.27048(12) 0.82374(13) 0.81316(17) 0.0884(6) Uani d . 1 C
H18D 0.2434 0.7824 0.7820 0.133 Uiso calc R 1 H
H18E 0.2772 0.8646 0.7701 0.133 Uiso calc R 1 H
H18F 0.2434 0.8428 0.8623 0.133 Uiso calc R 1 H
C19' 0.39221(15) 0.85272(11) 0.90483(16) 0.0916(7) Uani d . 1 C
H19D 0.4400 0.8308 0.9219 0.137 Uiso calc R 1 H
H19E 0.3696 0.8675 0.9595 0.137 Uiso calc R 1 H
H19F 0.3976 0.8973 0.8668 0.137 Uiso calc R 1 H
C20' 0.36833(13) 0.69534(12) 1.08107(12) 0.0801(6) Uani d . 1 C
H20D 0.3521 0.7178 1.0223 0.120 Uiso calc R 1 H
H20E 0.3817 0.7355 1.1249 0.120 Uiso calc R 1 H
H20F 0.3291 0.6650 1.1026 0.120 Uiso calc R 1 H
C21' 0.37660(8) 0.39738(8) 1.25757(8) 0.0436(3) Uani d . 1 C
C22' 0.33421(8) 0.44446(8) 1.30868(9) 0.0490(3) Uani d . 1 C
H22' 0.3155 0.4902 1.2827 0.059 Uiso calc R 1 H
C23' 0.31894(10) 0.42528(9) 1.39743(10) 0.0558(4) Uani d . 1 C
H23' 0.2894 0.4574 1.4300 0.067 Uiso calc R 1 H
C24' 0.34751(9) 0.35856(8) 1.43754(9) 0.0505(3) Uani d . 1 C
C25' 0.39237(9) 0.31210(8) 1.38936(10) 0.0525(3) Uani d . 1 C
H25' 0.4137 0.2682 1.4172 0.063 Uiso calc R 1 H
C26' 0.40579(9) 0.33069(8) 1.29947(10) 0.0520(3) Uani d . 1 C
H26' 0.4347 0.2981 1.2668 0.062 Uiso calc R 1 H

loop_
_atom_site_aniso_label
_atom_site_aniso_U_11
_atom_site_aniso_U_22
_atom_site_aniso_U_33
_atom_site_aniso_U_12
_atom_site_aniso_U_13
_atom_site_aniso_U_23
O1 0.0769(7) 0.0474(5) 0.0347(5) -0.0109(5) -0.0016(4) 0.0022(4)
O2 0.1256(11) 0.0487(6) 0.0442(6) -0.0245(6) -0.0022(6) 0.0023(5)
O3 0.0879(8) 0.0455(6) 0.0370(5) -0.0087(5) 0.0100(5) 0.0005(4)
O4 0.0842(8) 0.0463(6) 0.0449(5) -0.0029(5) 0.0058(5) 0.0014(4)
O5 0.0697(7) 0.0649(7) 0.0344(5) -0.0060(5) -0.0019(4) -0.0052(4)
O6 0.1163(11) 0.0637(7) 0.0350(5) 0.0143(7) -0.0013(6) -0.0071(5)
C1 0.0665(9) 0.0495(8) 0.0364(7) -0.0088(7) 0.0001(6) -0.0002(6)
C2 0.0528(7) 0.0465(7) 0.0336(6) -0.0034(6) 0.0026(5) 0.0001(5)
C3 0.0515(7) 0.0464(7) 0.0351(6) -0.0017(6) 0.0052(5) 0.0019(5)
C4 0.0501(7) 0.0464(7) 0.0352(6) -0.0017(6) 0.0037(5) -0.0016(5)
C5 0.0531(8) 0.0470(7) 0.0394(7) 0.0002(6) 0.0057(6) -0.0004(6)
C6 0.0493(7) 0.0497(8) 0.0409(7) 0.0008(6) 0.0023(6) -0.0061(6)
C7 0.0474(7) 0.0599(8) 0.0347(6) 0.0000(6) 0.0007(5) -0.0047(6)
C8 0.0535(8) 0.0553(8) 0.0353(7) -0.0045(6) 0.0008(6) 0.0007(6)
C9 0.0511(7) 0.0477(7) 0.0377(6) -0.0039(6) 0.0013(5) -0.0013(5)
C10 0.0822(11) 0.0573(9) 0.0412(7) -0.0124(8) -0.0046(7) 0.0039(7)
C11 0.0844(12) 0.0694(10) 0.0406(8) -0.0145(9) -0.0045(7) 0.0070(7)
C12 0.0607(9) 0.0752(10) 0.0355(7) -0.0022(8) -0.0010(6) 0.0026(7)
C13 0.0658(11) 0.130(2) 0.0797(14) 0.0087(12) 0.0131(10) 0.0199(13)
C14 0.0799(11) 0.0816(12) 0.0388(8) 0.0012(9) -0.0074(7) -0.0051(8)
C15 0.0586(9) 0.0533(8) 0.0470(8) -0.0032(7) -0.0004(6) -0.0094(6)
C16 0.0622(9) 0.0533(8) 0.0453(7) -0.0028(7) 0.0020(6) -0.0088(6)
C17 0.0734(10) 0.0547(9) 0.0539(9) 0.0028(8) -0.0071(7) -0.0124(7)
C18 0.0777(13) 0.0808(13) 0.0983(15) 0.0194(10) -0.0122(11) -0.0274(12)
C19 0.149(2) 0.0586(12) 0.1029(18) 0.0013(13) 0.0236(16) 0.0056(11)
C20 0.1201(17) 0.0736(12) 0.0521(10) 0.0323(12) -0.0078(10) -0.0004(9)
C21 0.0558(8) 0.0438(7) 0.0349(6) -0.0068(6) 0.0044(6) -0.0010(5)
C22 0.0640(9) 0.0497(8) 0.0386(7) 0.0052(7) 0.0069(6) -0.0022(6)
C23 0.0749(10) 0.0553(9) 0.0377(7) 0.0086(7) 0.0010(7) 0.0015(6)
C24 0.0738(10) 0.0481(8) 0.0341(6) -0.0044(7) 0.0047(6) -0.0028(6)
C25 0.0791(10) 0.0437(7) 0.0450(8) 0.0054(7) 0.0040(7) -0.0066(6)
C26 0.0716(10) 0.0471(8) 0.0443(7) 0.0034(7) -0.0040(7) -0.0017(6)
O1' 0.0749(7) 0.0473(5) 0.0321(4) -0.0119(5) 0.0054(4) -0.0032(4)
O2' 0.1373(12) 0.0491(6) 0.0444(6) -0.0277(7) 0.0167(7) -0.0048(5)
O3' 0.0843(8) 0.0457(6) 0.0316(5) -0.0123(5) 0.0004(5) -0.0014(4)
O4' 0.0773(7) 0.0442(5) 0.0397(5) -0.0039(5) 0.0048(5) -0.0031(4)
O5' 0.0838(8) 0.0624(6) 0.0303(5) -0.0029(5) 0.0063(5) 0.0047(4)
O6' 0.1240(11) 0.0570(7) 0.0371(5) 0.0082(7) 0.0218(6) 0.0073(5)
C1' 0.0702(9) 0.0482(8) 0.0352(7) -0.0106(7) 0.0061(6) -0.0001(6)
C2' 0.0561(8) 0.0457(7) 0.0308(6) -0.0051(6) 0.0021(5) 0.0006(5)
C3' 0.0519(7) 0.0445(7) 0.0315(6) -0.0029(6) -0.0001(5) -0.0014(5)
C4' 0.0492(7) 0.0453(7) 0.0307(6) -0.0020(5) 0.0016(5) 0.0014(5)
C5' 0.0511(7) 0.0440(7) 0.0345(6) 0.0008(6) 0.0008(5) -0.0002(5)
C6' 0.0496(7) 0.0465(7) 0.0362(6) 0.0036(6) 0.0040(5) 0.0056(5)
C7' 0.0506(7) 0.0559(8) 0.0301(6) 0.0022(6) 0.0031(5) 0.0046(5)
C8' 0.0523(7) 0.0523(8) 0.0312(6) -0.0030(6) 0.0018(5) -0.0014(5)
C9' 0.0500(7) 0.0452(7) 0.0342(6) -0.0036(6) 0.0020(5) 0.0007(5)
C10' 0.0808(11) 0.0595(9) 0.0363(7) -0.0167(8) 0.0077(7) -0.0059(6)
C11' 0.0908(12) 0.0734(11) 0.0366(7) -0.0206(9) 0.0087(7) -0.0106(7)
C12' 0.0625(9) 0.0775(10) 0.0293(6) -0.0015(8) 0.0035(6) -0.0014(6)
C13' 0.0632(11) 0.146(2) 0.0567(10) 0.0136(12) 0.0043(8) -0.0077(12)
C14' 0.0667(10) 0.0770(11) 0.0386(7) 0.0019(8) 0.0096(7) 0.0016(7)
C15' 0.0610(9) 0.0493(8) 0.0420(7) 0.0003(6) 0.0070(6) 0.0080(6)
C16' 0.0647(9) 0.0491(8) 0.0452(7) -0.0022(7) -0.0013(6) 0.0071(6)
C17' 0.0739(10) 0.0513(8) 0.0491(8) 0.0029(7) 0.0071(7) 0.0096(7)
C18' 0.0847(14) 0.0739(13) 0.1051(17) 0.0183(11) 0.0000(12) 0.0182(12)
C19' 0.1300(19) 0.0540(10) 0.0856(14) -0.0010(11) -0.0196(13) -0.0007(10)
C20' 0.1193(17) 0.0696(11) 0.0535(10) 0.0272(11) 0.0193(10) -0.0023(8)
C21' 0.0541(8) 0.0444(7) 0.0320(6) -0.0092(6) 0.0014(5) 0.0006(5)
C22' 0.0582(8) 0.0490(8) 0.0395(7) 0.0028(6) 0.0021(6) 0.0056(6)
C23' 0.0752(10) 0.0521(8) 0.0415(7) 0.0059(7) 0.0121(7) 0.0009(6)
C24' 0.0736(10) 0.0474(8) 0.0306(6) -0.0077(7) 0.0048(6) 0.0002(5)
C25' 0.0762(10) 0.0407(7) 0.0404(7) 0.0007(7) 0.0035(7) 0.0058(6)
C26' 0.0698(9) 0.0451(7) 0.0425(7) 0.0011(7) 0.0130(6) 0.0012(6)

loop_
_atom_type_symbol
_atom_type_description
_atom_type_scat_dispersion_real
_atom_type_scat_dispersion_imag
_atom_type_scat_source
C C 0.0033 0.0016 'International Tables Vol C Tables 4.2.6.8 and 6.1.1.4'
H H 0 0 'International Tables Vol C Tables 4.2.6.8 and 6.1.1.4'
N N 0.0061 0.0033 'International Tables Vol C Tables 4.2.6.8 and 6.1.1.4'
O O 0.0106 0.006 'International Tables Vol C Tables 4.2.6.8 and 6.1.1.4'
F F 0.0171 0.0103 'International Tables Vol C Tables 4.2.6.8 and 6.1.1.4'
Cl Cl 0.1484 0.1585 'International Tables Vol C Tables 4.2.6.8 and 6.1.1.4'

loop_
_geom_angle_atom_site_label_1
_geom_angle_atom_site_label_2
_geom_angle_atom_site_label_3
_geom_angle
_geom_angle_publ_flag
C9 O1 C1 122.25(11) y
C3 O3 H3 104.2(15) ?
C5 O4 C20 113.51(13) ?
C7 O5 C12 119.09(12) y
C24 O6 H6 108.0(17) ?
O2 C1 O1 115.02(12) y
O2 C1 C2 126.15(13) ?
O1 C1 C2 118.82(12) ?
C3 C2 C1 118.83(12) y
C3 C2 C21 122.35(12) ?
C1 C2 C21 118.82(12) ?
O3 C3 C2 118.97(12) ?
O3 C3 C4 119.40(12) ?
C2 C3 C4 121.63(12) ?
C9 C4 C5 117.44(12) ?
C9 C4 C3 117.39(12) ?
C5 C4 C3 125.14(12) ?
C6 C5 O4 119.47(12) y
C6 C5 C4 122.43(13) ?
O4 C5 C4 118.08(12) ?
C5 C6 C7 117.09(13) ?
C5 C6 C15 122.60(13) ?
C7 C6 C15 120.30(12) ?
O5 C7 C8 120.54(13) ?
O5 C7 C6 116.20(13) ?
C8 C7 C6 123.14(12) ?
C7 C8 C9 116.97(13) ?
C7 C8 C10 118.55(13) ?
C9 C8 C10 124.38(14) ?
O1 C9 C4 120.87(12) ?
O1 C9 C8 116.23(12) ?
C4 C9 C8 122.89(13) ?
C11 C10 C8 119.46(16) ?
C11 C10 H10 120.3 ?
C8 C10 H10 120.3 ?
C10 C11 C12 121.97(15) y
C10 C11 H11 119.0 ?
C12 C11 H11 119.0 ?
O5 C12 C11 110.45(12) ?
O5 C12 C13 107.26(14) ?
C11 C12 C13 110.21(17) ?
O5 C12 C14 104.41(13) ?
C11 C12 C14 112.33(14) ?
C13 C12 C14 111.92(15) ?
C12 C13 H13A 109.5 ?
C12 C13 H13B 109.5 ?
H13A C13 H13B 109.5 ?
C12 C13 H13C 109.5 ?
H13A C13 H13C 109.5 ?
H13B C13 H13C 109.5 ?
C12 C14 H14A 109.5 ?
C12 C14 H14B 109.5 ?
H14A C14 H14B 109.5 ?
C12 C14 H14C 109.5 ?
H14A C14 H14C 109.5 ?
H14B C14 H14C 109.5 ?
C16 C15 C6 112.25(13) y
C16 C15 H15A 109.2 ?
C6 C15 H15A 109.2 ?
C16 C15 H15B 109.2 ?
C6 C15 H15B 109.2 ?
H15A C15 H15B 107.9 ?
C17 C16 C15 128.00(16) ?
C17 C16 H16 116.0 ?
C15 C16 H16 116.0 ?
C16 C17 C19 124.15(18) ?
C16 C17 C18 120.92(18) ?
C19 C17 C18 114.91(18) ?
C17 C18 H18A 109.5 ?
C17 C18 H18B 109.5 ?
H18A C18 H18B 109.5 ?
C17 C18 H18C 109.5 ?
H18A C18 H18C 109.5 ?
H18B C18 H18C 109.5 ?
C17 C19 H19A 109.5 ?
C17 C19 H19B 109.5 ?
H19A C19 H19B 109.5 ?
C17 C19 H19C 109.5 ?
H19A C19 H19C 109.5 ?
H19B C19 H19C 109.5 ?
O4 C20 H20A 109.5 ?
O4 C20 H20B 109.5 ?
H20A C20 H20B 109.5 ?
O4 C20 H20C 109.5 ?
H20A C20 H20C 109.5 ?
H20B C20 H20C 109.5 ?
C22 C21 C26 117.31(12) ?
C22 C21 C2 120.84(12) ?
C26 C21 C2 121.85(13) ?
C23 C22 C21 121.72(14) ?
C23 C22 H22 119.1 ?
C21 C22 H22 119.1 ?
C22 C23 C24 120.05(14) ?
C22 C23 H23 120.0 ?
C24 C23 H23 120.0 ?
O6 C24 C25 122.95(14) y
O6 C24 C23 117.62(14) ?
C25 C24 C23 119.42(13) ?
C24 C25 C26 120.15(14) ?
C24 C25 H25 119.9 ?
C26 C25 H25 119.9 ?
C25 C26 C21 121.34(14) ?
C25 C26 H26 119.3 ?
C21 C26 H26 119.3 ?
C9' O1' C1' 122.17(11) y
C3' O3' H3' 103.9(13) ?
C5' O4' C20' 114.63(13) ?
C7' O5' C12' 120.92(12) y
C24' O6' H6' 106.5(16) ?
O2' C1' O1' 115.02(12) y
O2' C1' C2' 125.87(13) ?
O1' C1' C2' 119.10(12) ?
C3' C2' C1' 118.61(12) y
C3' C2' C21' 122.58(12) ?
C1' C2' C21' 118.79(12) ?
O3' C3' C2' 118.80(12) ?
O3' C3' C4' 119.64(12) ?
C2' C3' C4' 121.56(12) ?
C9' C4' C5' 117.37(11) ?
C9' C4' C3' 117.58(12) ?
C5' C4' C3' 125.05(12) ?
C6' C5' O4' 120.03(12) y
C6' C5' C4' 122.12(12) ?
O4' C5' C4' 117.81(11) ?
C5' C6' C7' 117.33(12) ?
C5' C6' C15' 122.81(13) ?
C7' C6' C15' 119.86(12) ?
O5' C7' C8' 121.38(12) ?
O5' C7' C6' 115.51(12) ?
C8' C7' C6' 123.00(12) ?
C9' C8' C7' 116.92(12) ?
C9' C8' C10' 124.32(13) ?
C7' C8' C10' 118.67(12) ?
O1' C9' C4' 120.68(11) ?
O1' C9' C8' 116.06(12) ?
C4' C9' C8' 123.25(13) ?
C11' C10' C8' 119.59(15) ?
C11' C10' H10' 120.2 ?
C8' C10' H10' 120.2 ?
C10' C11' C12' 123.27(15) y
C10' C11' H11' 118.4 ?
C12' C11' H11' 118.4 ?
O5' C12' C11' 111.46(11) ?
O5' C12' C14' 104.41(13) ?
C11' C12' C14' 111.75(14) ?
O5' C12' C13' 106.91(15) ?
C11' C12' C13' 110.88(17) ?
C14' C12' C13' 111.16(13) ?
C12' C13' H13D 109.5 ?
C12' C13' H13E 109.5 ?
H13D C13' H13E 109.5 ?
C12' C13' H13F 109.5 ?
H13D C13' H13F 109.5 ?
H13E C13' H13F 109.5 ?
C12' C14' H14D 109.5 ?
C12' C14' H14E 109.5 ?
H14D C14' H14E 109.5 ?
C12' C14' H14F 109.5 ?
H14D C14' H14F 109.5 ?
H14E C14' H14F 109.5 ?
C16' C15' C6' 112.12(12) y
C16' C15' H15D 109.2 ?
C6' C15' H15D 109.2 ?
C16' C15' H15E 109.2 ?
C6' C15' H15E 109.2 ?
H15D C15' H15E 107.9 ?
C17' C16' C15' 127.30(15) ?
C17' C16' H16' 116.4 ?
C15' C16' H16' 116.4 ?
C16' C17' C19' 123.83(17) ?
C16' C17' C18' 120.91(17) ?
C19' C17' C18' 115.25(17) ?
C17' C18' H18D 109.5 ?
C17' C18' H18E 109.5 ?
H18D C18' H18E 109.5 ?
C17' C18' H18F 109.5 ?
H18D C18' H18F 109.5 ?
H18E C18' H18F 109.5 ?
C17' C19' H19D 109.5 ?
C17' C19' H19E 109.5 ?
H19D C19' H19E 109.5 ?
C17' C19' H19F 109.5 ?
H19D C19' H19F 109.5 ?
H19E C19' H19F 109.5 ?
O4' C20' H20D 109.5 ?
O4' C20' H20E 109.5 ?
H20D C20' H20E 109.5 ?
O4' C20' H20F 109.5 ?
H20D C20' H20F 109.5 ?
H20E C20' H20F 109.5 ?
C22' C21' C26' 117.72(12) ?
C22' C21' C2' 119.46(12) ?
C26' C21' C2' 122.80(13) ?
C21' C22' C23' 121.70(14) ?
C21' C22' H22' 119.1 ?
C23' C22' H22' 119.1 ?
C24' C23' C22' 119.85(14) ?
C24' C23' H23' 120.1 ?
C22' C23' H23' 120.1 ?
O6' C24' C23' 117.37(14) ?
O6' C24' C25' 123.04(14) y
C23' C24' C25' 119.59(13) ?
C24' C25' C26' 120.15(14) ?
C24' C25' H25' 119.9 ?
C26' C25' H25' 119.9 ?
C25' C26' C21' 120.91(14) ?
C25' C26' H26' 119.5 ?
C21' C26' H26' 119.5 ?

loop_
_geom_bond_atom_site_label_1
_geom_bond_atom_site_label_2
_geom_bond_distance
_geom_bond_publ_flag
O1 C9 1.3677(17) y
O1 C1 1.3825(16) y
O2 C1 1.2122(18) y
O3 C3 1.3366(16) y
O3 H3 0.86(2) ?
O4 C5 1.3881(17) ?
O4 C20 1.447(2) ?
O5 C7 1.3561(16) y
O5 C12 1.4710(19) y
O6 C24 1.3661(17) ?
O6 H6 0.87(3) ?
C1 C2 1.4342(19) ?
C2 C3 1.3659(19) y
C2 C21 1.4907(18) y
C3 C4 1.4488(18) ?
C4 C9 1.3883(19) ?
C4 C5 1.4102(19) ?
C5 C6 1.3865(19) ?
C6 C7 1.403(2) ?
C6 C15 1.512(2) ?
C7 C8 1.394(2) ?
C8 C9 1.3950(18) ?
C8 C10 1.457(2) ?
C10 C11 1.324(2) y
C10 H10 0.9300 ?
C11 C12 1.497(2) ?
C11 H11 0.9300 ?
C12 C13 1.509(3) ?
C12 C14 1.516(2) ?
C13 H13A 0.9600 ?
C13 H13B 0.9600 ?
C13 H13C 0.9600 ?
C14 H14A 0.9600 ?
C14 H14B 0.9600 ?
C14 H14C 0.9600 ?
C15 C16 1.499(2) ?
C15 H15A 0.9700 ?
C15 H15B 0.9700 ?
C16 C17 1.319(2) y
C16 H16 0.9300 ?
C17 C19 1.489(3) ?
C17 C18 1.500(3) ?
C18 H18A 0.9600 ?
C18 H18B 0.9600 ?
C18 H18C 0.9600 ?
C19 H19A 0.9600 ?
C19 H19B 0.9600 ?
C19 H19C 0.9600 ?
C20 H20A 0.9600 ?
C20 H20B 0.9600 ?
C20 H20C 0.9600 ?
C21 C22 1.389(2) ?
C21 C26 1.389(2) ?
C22 C23 1.3786(19) ?
C22 H22 0.9300 ?
C23 C24 1.382(2) ?
C23 H23 0.9300 ?
C24 C25 1.376(2) ?
C25 C26 1.387(2) ?
C25 H25 0.9300 ?
C26 H26 0.9300 ?
O1' C9' 1.3721(16) y
O1' C1' 1.3775(16) y
O2' C1' 1.2146(18) y
O3' C3' 1.3376(16) y
O3' H3' 0.87(2) ?
O4' C5' 1.3871(16) ?
O4' C20' 1.444(2) ?
O5' C7' 1.3527(15) y
O5' C12' 1.4714(18) y
O6' C24' 1.3637(17) ?
O6' H6' 0.87(3) ?
C1' C2' 1.4298(19) ?
C2' C3' 1.3694(19) y
C2' C21' 1.4885(17) y
C3' C4' 1.4467(17) ?
C4' C9' 1.3839(18) ?
C4' C5' 1.4151(18) ?
C5' C6' 1.3827(18) ?
C6' C7' 1.406(2) ?
C6' C15' 1.5090(19) ?
C7' C8' 1.391(2) ?
C8' C9' 1.3907(18) ?
C8' C10' 1.455(2) ?
C10' C11' 1.321(2) y
C10' H10' 0.9300 ?
C11' C12' 1.493(2) ?
C11' H11' 0.9300 ?
C12' C14' 1.517(2) ?
C12' C13' 1.518(2) ?
C13' H13D 0.9600 ?
C13' H13E 0.9600 ?
C13' H13F 0.9600 ?
C14' H14D 0.9600 ?
C14' H14E 0.9600 ?
C14' H14F 0.9600 ?
C15' C16' 1.503(2) ?
C15' H15D 0.9700 ?
C15' H15E 0.9700 ?
C16' C17' 1.315(2) y
C16' H16' 0.9300 ?
C17' C19' 1.489(3) ?
C17' C18' 1.503(3) ?
C18' H18D 0.9600 ?
C18' H18E 0.9600 ?
C18' H18F 0.9600 ?
C19' H19D 0.9600 ?
C19' H19E 0.9600 ?
C19' H19F 0.9600 ?
C20' H20D 0.9600 ?
C20' H20E 0.9600 ?
C20' H20F 0.9600 ?
C21' C22' 1.382(2) ?
C21' C26' 1.390(2) ?
C22' C23' 1.3824(19) ?
C22' H22' 0.9300 ?
C23' C24' 1.376(2) ?
C23' H23' 0.9300 ?
C24' C25' 1.379(2) ?
C25' C26' 1.3868(19) ?
C25' H25' 0.9300 ?
C26' H26' 0.9300 ?

loop_
_geom_hbond_atom_site_label_D
_geom_hbond_atom_site_label_H
_geom_hbond_atom_site_label_A
_geom_hbond_site_symmetry_A
_geom_hbond_distance_DH
_geom_hbond_distance_HA
_geom_hbond_distance_DA
_geom_hbond_angle_DHA
O3 H3 O4 . 0.86(2) 1.80(2) 2.605(2) 156(2)
O6 H6 O2 4_576 0.87(3) 1.85(3) 2.699(2) 164(2)
O3' H3' O4' . 0.87(2) 1.79(2) 2.6010(10) 154(2)
O6' H6' O2' 4_566 0.87(3) 1.82(3) 2.649(2) 158(2)
C11' H11' O6' 1_554 0.93 2.55 3.325(2) 141

loop_
_geom_torsion_atom_site_label_1
_geom_torsion_atom_site_label_2
_geom_torsion_atom_site_label_3
_geom_torsion_atom_site_label_4
_geom_torsion
C9 O1 C1 O2 177.79(14)
C9 O1 C1 C2 -3.5(2)
O2 C1 C2 C3 179.51(17)
O1 C1 C2 C3 1.0(2)
O2 C1 C2 C21 -0.3(3)
O1 C1 C2 C21 -178.78(12)
C1 C2 C3 O3 -175.61(13)
C21 C2 C3 O3 4.2(2)
C1 C2 C3 C4 3.2(2)
C21 C2 C3 C4 -177.02(13)
O3 C3 C4 C9 173.87(13)
C2 C3 C4 C9 -4.9(2)
O3 C3 C4 C5 -4.5(2)
C2 C3 C4 C5 176.64(14)
C20 O4 C5 C6 85.63(17)
C20 O4 C5 C4 -96.00(16)
C9 C4 C5 C6 -2.2(2)
C3 C4 C5 C6 176.26(13)
C9 C4 C5 O4 179.54(13)
C3 C4 C5 O4 -2.1(2)
O4 C5 C6 C7 179.71(13)
C4 C5 C6 C7 1.4(2)
O4 C5 C6 C15 -1.2(2)
C4 C5 C6 C15 -179.52(13)
C12 O5 C7 C8 25.4(2)
C12 O5 C7 C6 -158.46(13)
C5 C6 C7 O5 -176.64(12)
C15 C6 C7 O5 4.3(2)
C5 C6 C7 C8 -0.6(2)
C15 C6 C7 C8 -179.68(14)
O5 C7 C8 C9 176.41(13)
C6 C7 C8 C9 0.5(2)
O5 C7 C8 C10 0.0(2)
C6 C7 C8 C10 -175.89(14)
C1 O1 C9 C4 1.7(2)
C1 O1 C9 C8 -179.32(13)
C5 C4 C9 O1 -179.03(13)
C3 C4 C9 O1 2.4(2)
C5 C4 C9 C8 2.1(2)
C3 C4 C9 C8 -176.44(13)
C7 C8 C9 O1 179.76(13)
C10 C8 C9 O1 -4.1(2)
C7 C8 C9 C4 -1.3(2)
C10 C8 C9 C4 174.87(15)
C7 C8 C10 C11 -11.0(2)
C9 C8 C10 C11 172.87(16)
C8 C10 C11 C12 -3.7(3)
C7 O5 C12 C11 -36.88(18)
C7 O5 C12 C13 83.24(18)
C7 O5 C12 C14 -157.85(13)
C10 C11 C12 O5 26.2(2)
C10 C11 C12 C13 -92.1(2)
C10 C11 C12 C14 142.34(18)
C5 C6 C15 C16 -95.25(17)
C7 C6 C15 C16 83.78(17)
C6 C15 C16 C17 133.04(17)
C15 C16 C17 C19 1.8(3)
C15 C16 C17 C18 -176.50(15)
C3 C2 C21 C22 45.3(2)
C1 C2 C21 C22 -134.94(15)
C3 C2 C21 C26 -134.26(16)
C1 C2 C21 C26 45.5(2)
C26 C21 C22 C23 0.0(2)
C2 C21 C22 C23 -179.53(14)
C21 C22 C23 C24 0.1(2)
C22 C23 C24 O6 179.88(15)
C22 C23 C24 C25 0.3(2)
O6 C24 C25 C26 179.61(16)
C23 C24 C25 C26 -0.8(2)
C24 C25 C26 C21 1.0(3)
C22 C21 C26 C25 -0.6(2)
C2 C21 C26 C25 178.98(14)
C9' O1' C1' O2' 176.52(14)
C9' O1' C1' C2' -4.5(2)
O2' C1' C2' C3' 178.76(17)
O1' C1' C2' C3' -0.1(2)
O2' C1' C2' C21' -3.0(3)
O1' C1' C2' C21' 178.08(13)
C1' C2' C3' O3' -175.39(13)
C21' C2' C3' O3' 6.5(2)
C1' C2' C3' C4' 4.6(2)
C21' C2' C3' C4' -173.52(13)
O3' C3' C4' C9' 175.38(13)
C2' C3' C4' C9' -4.6(2)
O3' C3' C4' C5' -4.7(2)
C2' C3' C4' C5' 175.26(14)
C20' O4' C5' C6' 80.65(17)
C20' O4' C5' C4' -101.76(15)
C9' C4' C5' C6' -0.9(2)
C3' C4' C5' C6' 179.23(13)
C9' C4' C5' O4' -178.42(12)
C3' C4' C5' O4' 1.7(2)
O4' C5' C6' C7' 177.66(12)
C4' C5' C6' C7' 0.2(2)
O4' C5' C6' C15' -2.9(2)
C4' C5' C6' C15' 179.63(13)
C12' O5' C7' C8' 17.9(2)
C12' O5' C7' C6' -165.89(13)
C5' C6' C7' O5' -176.16(12)
C15' C6' C7' O5' 4.37(19)
C5' C6' C7' C8' 0.0(2)
C15' C6' C7' C8' -179.48(13)
O5' C7' C8' C9' 176.48(13)
C6' C7' C8' C9' 0.5(2)
O5' C7' C8' C10' -0.3(2)
C6' C7' C8' C10' -176.23(14)
C1' O1' C9' C4' 4.5(2)
C1' O1' C9' C8' -176.76(13)
C5' C4' C9' O1' -179.84(12)
C3' C4' C9' O1' 0.1(2)
C5' C4' C9' C8' 1.5(2)
C3' C4' C9' C8' -178.61(13)
C7' C8' C9' O1' 179.95(12)
C10' C8' C9' O1' -3.5(2)
C7' C8' C9' C4' -1.3(2)
C10' C8' C9' C4' 175.26(14)
C9' C8' C10' C11' 176.27(16)
C7' C8' C10' C11' -7.2(2)
C8' C10' C11' C12' -3.0(3)
C7' O5' C12' C11' -25.7(2)
C7' O5' C12' C14' -146.46(14)
C7' O5' C12' C13' 95.66(17)
C10' C11' C12' O5' 18.4(2)
C10' C11' C12' C14' 134.79(18)
C10' C11' C12' C13' -100.6(2)
C5' C6' C15' C16' -98.91(16)
C7' C6' C15' C16' 80.53(16)
C6' C15' C16' C17' 138.78(16)
C15' C16' C17' C19' 0.6(3)
C15' C16' C17' C18' -178.52(16)
C3' C2' C21' C22' 45.2(2)
C1' C2' C21' C22' -132.93(15)
C3' C2' C21' C26' -136.40(15)
C1' C2' C21' C26' 45.5(2)
C26' C21' C22' C23' -2.1(2)
C2' C21' C22' C23' 176.41(14)
C21' C22' C23' C24' 1.3(2)
C22' C23' C24' O6' -178.97(15)
C22' C23' C24' C25' 1.2(2)
O6' C24' C25' C26' 177.26(15)
C23' C24' C25' C26' -3.0(2)
C24' C25' C26' C21' 2.2(2)
C22' C21' C26' C25' 0.3(2)
C2' C21' C26' C25' -178.12(14)

loop_
_cod_related_entry_id
_cod_related_entry_database
_cod_related_entry_code
1 ChemSpider 20056579
